data_7224372
loop_
_publ_author_name
'Hua, Xue-Wen'
'Chen, Ming-Gui'
'Zhou, Shaa'
'Zhang, Dong-Kai'
'Liu, Ming'
'Zhou, Sha'
'Liu, Jing-Bo'
'Lei, Kang'
'Song, Hai-Bin'
'Li, Yong-Hong'
'Gu, Yucheng'
'Li, Zhengming'

_publ_section_title
;
 Research on Controllable Degradation of Sulfonylurea Herbicides
;
_journal_name_full 'RSC Adv.'
_journal_paper_doi 10.1039/C5RA25765D
_journal_year 2016
_chemical_formula_sum 'C15 H18 Cl N5 O4 S'
_chemical_formula_weight 399.85
_chemical_name_systematic
; 
 ? 
;
_space_group_IT_number 14
_symmetry_cell_setting monoclinic
_symmetry_space_group_name_Hall '-P 2yn'
_symmetry_space_group_name_H-M 'P 1 21/n 1'
_atom_sites_solution_hydrogens geom
_atom_sites_solution_primary direct
_atom_sites_solution_secondary difmap
_audit_creation_method SHELXL-97
_audit_update_record
;
2015-09-23 deposited with the CCDC.
2016-02-22 downloaded from the CCDC.
;
_cell_angle_alpha 90.00
_cell_angle_beta 100.88(3)
_cell_angle_gamma 90.00
_cell_formula_units_Z 4
_cell_length_a 9.4336(19)
_cell_length_b 11.524(2)
_cell_length_c 16.608(3)
_cell_measurement_reflns_used 5506
_cell_measurement_temperature 113(2)
_cell_measurement_theta_max 27.9143
_cell_measurement_theta_min 2.1639
_cell_volume 1773.0(6)
_computing_cell_refinement crystalclear
_computing_data_collection crystalclear
_computing_data_reduction crystalclear
_computing_molecular_graphics 'Bruker SHELXTL'
_computing_publication_material 'Bruker SHELXTL'
_computing_structure_refinement 'SHELXL-97 (Sheldrick, 1997)'
_computing_structure_solution 'SHELXS-97 (Sheldrick, 1990)'
_diffrn_ambient_temperature 113(2)
_diffrn_measured_fraction_theta_full 0.997
_diffrn_measured_fraction_theta_max 0.997
_diffrn_measurement_device_type 'rigaku saturn'
_diffrn_measurement_method '\w scans'
_diffrn_radiation_monochromator confocal
_diffrn_radiation_source 'rotating anode'
_diffrn_radiation_type MoK\a
_diffrn_radiation_wavelength 0.71073
_diffrn_reflns_av_R_equivalents 0.0549
_diffrn_reflns_av_sigmaI/netI 0.0506
_diffrn_reflns_limit_h_max 12
_diffrn_reflns_limit_h_min -12
_diffrn_reflns_limit_k_max 15
_diffrn_reflns_limit_k_min -15
_diffrn_reflns_limit_l_max 20
_diffrn_reflns_limit_l_min -21
_diffrn_reflns_number 17832
_diffrn_reflns_theta_full 27.92
_diffrn_reflns_theta_max 27.92
_diffrn_reflns_theta_min 2.16
_diffrn_standards_decay_% 0
_diffrn_standards_interval_count 0
_diffrn_standards_interval_time 0
_diffrn_standards_number 0
_exptl_absorpt_coefficient_mu 0.366
_exptl_absorpt_correction_T_max 0.9574
_exptl_absorpt_correction_T_min 0.9304
_exptl_absorpt_correction_type multi-scan
_exptl_absorpt_process_details crystalclear
_exptl_crystal_density_diffrn 1.498
_exptl_crystal_density_method 'not measured'
_exptl_crystal_F_000 832
_exptl_crystal_size_max 0.20
_exptl_crystal_size_mid 0.18
_exptl_crystal_size_min 0.12
_refine_diff_density_max 0.527
_refine_diff_density_min -0.525
_refine_diff_density_rms 0.076
_refine_ls_extinction_coef 0.0155(15)
_refine_ls_extinction_expression Fc^*^=kFc[1+0.001xFc^2^\l^3^/sin(2\q)]^-1/4^
_refine_ls_extinction_method SHELXL
_refine_ls_goodness_of_fit_ref 1.070
_refine_ls_hydrogen_treatment mixed
_refine_ls_matrix_type full
_refine_ls_number_parameters 248
_refine_ls_number_reflns 4240
_refine_ls_number_restraints 2
_refine_ls_restrained_S_all 1.070
_refine_ls_R_factor_all 0.0540
_refine_ls_R_factor_gt 0.0439
_refine_ls_shift/su_max 0.002
_refine_ls_shift/su_mean 0.000
_refine_ls_structure_factor_coef Fsqd
_refine_ls_weighting_details 'calc w=1/[\s^2^(Fo^2^)+(0.0567P)^2^+0.3384P] where P=(Fo^2^+2Fc^2^)/3'
_refine_ls_weighting_scheme calc
_refine_ls_wR_factor_gt 0.1090
_refine_ls_wR_factor_ref 0.1156
_reflns_number_gt 3495
_reflns_number_total 4240
_reflns_threshold_expression >2sigma(I)
_cod_data_source_file c5ra25765d2.cif
_cod_data_source_block shelxl
_cod_depositor_comments
;
The following automatic conversions were performed:

'_symmetry_cell_setting' value 'Monoclinic' changed to 'monoclinic'
according to
/usr/data/users/saulius/crontab/automatic-downloads/rss-feeds/RSC/lib/dictionaries/cif_core.dic
dictionary named 'cif_core.dic' version 2.4.2 from 2011-04-26.

'_exptl_absorpt_correction_type' value 'MULTI-SCAN' changed to
'multi-scan' according to
/usr/data/users/saulius/crontab/automatic-downloads/rss-feeds/RSC/lib/dictionaries/cif_core.dic
dictionary named 'cif_core.dic' version 2.4.2 from 2011-04-26.

Automatic conversion script
Id: cif_fix_values 4268 2015-11-12 08:31:59Z antanas 
;
_cod_original_cell_volume 1773.1(6)
_cod_original_sg_symbol_H-M P2(1)/n
_cod_database_code 7224372

loop_
_symmetry_equiv_pos_as_xyz
'x, y, z'
'-x+1/2, y+1/2, -z+1/2'
'-x, -y, -z'
'x-1/2, -y-1/2, z-1/2'

loop_
_atom_site_label
_atom_site_type_symbol
_atom_site_fract_x
_atom_site_fract_y
_atom_site_fract_z
_atom_site_U_iso_or_equiv
_atom_site_adp_type
_atom_site_occupancy
_atom_site_symmetry_multiplicity
_atom_site_calc_flag
_atom_site_refinement_flags
S1 S 0.42706(5) 0.82026(4) 0.23246(3) 0.01864(14) Uani 1 1 d .
Cl1 Cl 0.38797(5) 1.10153(4) 0.26992(3) 0.02516(15) Uani 1 1 d .
O1 O 0.48840(14) 0.71696(11) 0.20663(9) 0.0264(3) Uani 1 1 d .
O2 O 0.32635(14) 0.81189(12) 0.28642(8) 0.0244(3) Uani 1 1 d .
O3 O 0.52443(13) 0.91457(12) 0.08473(8) 0.0231(3) Uani 1 1 d .
O4 O 0.00332(15) 1.31321(12) -0.02371(9) 0.0294(3) Uani 1 1 d .
N1 N 0.33642(16) 0.88827(14) 0.15149(9) 0.0186(3) Uani 1 1 d D
N2 N 0.31988(16) 1.01957(14) 0.04308(9) 0.0182(3) Uani 1 1 d D
N3 N 0.15817(16) 1.16784(14) 0.00770(9) 0.0204(3) Uani 1 1 d .
N4 N -0.05885(16) 1.17280(13) 0.06210(9) 0.0191(3) Uani 1 1 d .
N5 N 0.11068(15) 1.02116(13) 0.10018(9) 0.0175(3) Uani 1 1 d .
C1 C 0.57050(18) 0.91313(15) 0.27632(11) 0.0169(4) Uani 1 1 d .
C2 C 0.55189(19) 1.02956(16) 0.29639(11) 0.0186(4) Uani 1 1 d .
C3 C 0.6692(2) 1.09216(16) 0.33779(11) 0.0205(4) Uani 1 1 d .
H3 H 0.6577 1.1713 0.3512 0.025 Uiso 1 1 calc R
C4 C 0.80323(19) 1.03908(16) 0.35964(11) 0.0196(4) Uani 1 1 d .
H4 H 0.8822 1.0827 0.3886 0.024 Uiso 1 1 calc R
C5 C 0.82472(19) 0.92396(16) 0.34027(11) 0.0192(4) Uani 1 1 d .
C6 C 0.70602(19) 0.86243(16) 0.29743(11) 0.0195(4) Uani 1 1 d .
H6 H 0.7185 0.7841 0.2824 0.023 Uiso 1 1 calc R
C7 C 0.96837(19) 0.86180(17) 0.36431(13) 0.0253(4) Uani 1 1 d .
H7 H 0.9859 0.8169 0.3156 0.030 Uiso 1 1 calc R
C8 C 0.9609(2) 0.7751(2) 0.43354(17) 0.0429(6) Uani 1 1 d .
H8A H 0.9441 0.8172 0.4822 0.064 Uiso 1 1 calc R
H8B H 1.0521 0.7324 0.4469 0.064 Uiso 1 1 calc R
H8C H 0.8816 0.7205 0.4158 0.064 Uiso 1 1 calc R
C9 C 1.0965(2) 0.94274(18) 0.39075(13) 0.0280(5) Uani 1 1 d .
H9A H 1.0986 1.0009 0.3479 0.042 Uiso 1 1 calc R
H9B H 1.1861 0.8977 0.3994 0.042 Uiso 1 1 calc R
H9C H 1.0870 0.9817 0.4419 0.042 Uiso 1 1 calc R
C10 C 0.40199(19) 0.93802(16) 0.09299(11) 0.0181(4) Uani 1 1 d .
C11 C 0.19078(18) 1.07168(16) 0.05129(10) 0.0173(4) Uani 1 1 d .
C12 C 0.03324(19) 1.21472(17) 0.01765(11) 0.0200(4) Uani 1 1 d .
C13 C -0.01408(19) 1.07524(16) 0.10263(10) 0.0178(4) Uani 1 1 d .
C14 C -0.1083(2) 1.02191(17) 0.15417(11) 0.0213(4) Uani 1 1 d .
H14A H -0.0954 0.9375 0.1549 0.032 Uiso 1 1 calc R
H14B H -0.2093 1.0407 0.1315 0.032 Uiso 1 1 calc R
H14C H -0.0827 1.0522 0.2102 0.032 Uiso 1 1 calc R
C15 C -0.1295(2) 1.3710(2) -0.01750(14) 0.0344(5) Uani 1 1 d .
H15A H -0.2114 1.3220 -0.0416 0.052 Uiso 1 1 calc R
H15B H -0.1352 1.4451 -0.0470 0.052 Uiso 1 1 calc R
H15C H -0.1323 1.3854 0.0403 0.052 Uiso 1 1 calc R
H1 H 0.2481(15) 0.912(2) 0.1564(16) 0.050(8) Uiso 1 1 d D
H2 H 0.366(2) 1.0508(19) 0.0061(11) 0.033(6) Uiso 1 1 d D

loop_
_atom_site_aniso_label
_atom_site_aniso_U_11
_atom_site_aniso_U_22
_atom_site_aniso_U_33
_atom_site_aniso_U_23
_atom_site_aniso_U_13
_atom_site_aniso_U_12
S1 0.0176(2) 0.0172(2) 0.0207(3) 0.00128(17) 0.00276(17) -0.00046(16)
Cl1 0.0214(2) 0.0242(3) 0.0283(3) -0.00356(18) 0.00041(18) 0.00837(18)
O1 0.0253(7) 0.0173(7) 0.0344(8) -0.0043(6) 0.0000(6) 0.0022(5)
O2 0.0209(7) 0.0284(8) 0.0248(7) 0.0059(6) 0.0066(5) -0.0038(6)
O3 0.0180(7) 0.0321(8) 0.0206(7) -0.0003(6) 0.0068(5) 0.0036(5)
O4 0.0268(8) 0.0326(8) 0.0305(8) 0.0115(6) 0.0099(6) 0.0065(6)
N1 0.0154(8) 0.0227(8) 0.0180(8) 0.0015(6) 0.0036(6) 0.0001(6)
N2 0.0155(7) 0.0233(8) 0.0167(7) 0.0012(6) 0.0052(6) 0.0002(6)
N3 0.0171(8) 0.0252(9) 0.0187(8) 0.0012(6) 0.0033(6) 0.0000(6)
N4 0.0177(8) 0.0230(8) 0.0172(8) -0.0013(6) 0.0048(6) -0.0008(6)
N5 0.0156(7) 0.0215(8) 0.0156(7) -0.0017(6) 0.0033(6) -0.0017(6)
C1 0.0174(9) 0.0178(9) 0.0157(8) 0.0011(7) 0.0035(7) -0.0009(7)
C2 0.0188(9) 0.0208(9) 0.0170(9) 0.0015(7) 0.0052(7) 0.0041(7)
C3 0.0237(10) 0.0173(9) 0.0209(9) -0.0003(7) 0.0053(7) 0.0016(7)
C4 0.0195(9) 0.0211(9) 0.0185(9) 0.0006(7) 0.0043(7) -0.0013(7)
C5 0.0166(9) 0.0221(9) 0.0200(9) 0.0035(7) 0.0056(7) 0.0012(7)
C6 0.0199(9) 0.0183(9) 0.0205(9) 0.0004(7) 0.0044(7) 0.0013(7)
C7 0.0172(9) 0.0230(10) 0.0351(11) -0.0029(8) 0.0029(8) 0.0039(8)
C8 0.0215(11) 0.0326(13) 0.0704(18) 0.0211(12) -0.0021(11) 0.0028(9)
C9 0.0164(9) 0.0309(11) 0.0363(11) 0.0011(9) 0.0040(8) -0.0002(8)
C10 0.0179(9) 0.0196(9) 0.0166(8) -0.0049(7) 0.0025(7) -0.0017(7)
C11 0.0151(8) 0.0216(9) 0.0146(8) -0.0039(7) 0.0011(6) -0.0037(7)
C12 0.0195(9) 0.0231(10) 0.0167(9) -0.0014(7) 0.0012(7) -0.0004(7)
C13 0.0180(9) 0.0204(9) 0.0144(8) -0.0055(7) 0.0017(7) -0.0033(7)
C14 0.0195(9) 0.0237(10) 0.0228(9) -0.0027(8) 0.0094(7) -0.0033(7)
C15 0.0324(12) 0.0341(12) 0.0380(13) 0.0082(10) 0.0103(9) 0.0136(10)

loop_
_atom_type_symbol
_atom_type_description
_atom_type_scat_dispersion_real
_atom_type_scat_dispersion_imag
_atom_type_scat_source
C C 0.0033 0.0016 'International Tables Vol C Tables 4.2.6.8 and 6.1.1.4'
H H 0.0000 0.0000 'International Tables Vol C Tables 4.2.6.8 and 6.1.1.4'
N N 0.0061 0.0033 'International Tables Vol C Tables 4.2.6.8 and 6.1.1.4'
O O 0.0106 0.0060 'International Tables Vol C Tables 4.2.6.8 and 6.1.1.4'
S S 0.1246 0.1234 'International Tables Vol C Tables 4.2.6.8 and 6.1.1.4'
Cl Cl 0.1484 0.1585 'International Tables Vol C Tables 4.2.6.8 and 6.1.1.4'

loop_
_geom_angle_atom_site_label_1
_geom_angle_atom_site_label_2
_geom_angle_atom_site_label_3
_geom_angle
O1 S1 O2 119.27(9)
O1 S1 N1 109.22(8)
O2 S1 N1 103.89(8)
O1 S1 C1 107.86(8)
O2 S1 C1 109.27(8)
N1 S1 C1 106.65(8)
C12 O4 C15 117.44(16)
C10 N1 S1 122.85(13)
C10 N1 H1 119.2(17)
S1 N1 H1 114.9(17)
C11 N2 C10 129.45(16)
C11 N2 H2 116.2(15)
C10 N2 H2 113.4(15)
C11 N3 C12 112.93(16)
C12 N4 C13 114.00(16)
C13 N5 C11 114.51(16)
C6 C1 C2 119.55(16)
C6 C1 S1 116.43(14)
C2 C1 S1 123.79(13)
C3 C2 C1 119.41(16)
C3 C2 Cl1 117.72(14)
C1 C2 Cl1 122.86(14)
C2 C3 C4 120.07(17)
C2 C3 H3 120.0
C4 C3 H3 120.0
C5 C4 C3 121.68(17)
C5 C4 H4 119.2
C3 C4 H4 119.2
C4 C5 C6 117.61(16)
C4 C5 C7 123.49(16)
C6 C5 C7 118.89(17)
C1 C6 C5 121.65(17)
C1 C6 H6 119.2
C5 C6 H6 119.2
C5 C7 C9 114.00(16)
C5 C7 C8 109.82(17)
C9 C7 C8 109.19(17)
C5 C7 H7 107.9
C9 C7 H7 107.9
C8 C7 H7 107.9
C7 C8 H8A 109.5
C7 C8 H8B 109.5
H8A C8 H8B 109.5
C7 C8 H8C 109.5
H8A C8 H8C 109.5
H8B C8 H8C 109.5
C7 C9 H9A 109.5
C7 C9 H9B 109.5
H9A C9 H9B 109.5
C7 C9 H9C 109.5
H9A C9 H9C 109.5
H9B C9 H9C 109.5
O3 C10 N1 123.40(17)
O3 C10 N2 121.10(17)
N1 C10 N2 115.49(16)
N3 C11 N5 126.37(17)
N3 C11 N2 115.16(16)
N5 C11 N2 118.46(16)
O4 C12 N4 119.93(17)
O4 C12 N3 112.83(17)
N4 C12 N3 127.23(18)
N4 C13 N5 124.89(17)
N4 C13 C14 118.25(16)
N5 C13 C14 116.86(16)
C13 C14 H14A 109.5
C13 C14 H14B 109.5
H14A C14 H14B 109.5
C13 C14 H14C 109.5
H14A C14 H14C 109.5
H14B C14 H14C 109.5
O4 C15 H15A 109.5
O4 C15 H15B 109.5
H15A C15 H15B 109.5
O4 C15 H15C 109.5
H15A C15 H15C 109.5
H15B C15 H15C 109.5

loop_
_geom_bond_atom_site_label_1
_geom_bond_atom_site_label_2
_geom_bond_distance
S1 O1 1.4247(14)
S1 O2 1.4271(15)
S1 N1 1.6492(16)
S1 C1 1.7706(18)
Cl1 C2 1.7367(18)
O3 C10 1.219(2)
O4 C12 1.329(2)
O4 C15 1.440(2)
N1 C10 1.372(2)
N1 H1 0.895(10)
N2 C11 1.387(2)
N2 C10 1.389(2)
N2 H2 0.890(10)
N3 C11 1.328(2)
N3 C12 1.335(2)
N4 C12 1.332(2)
N4 C13 1.337(2)
N5 C13 1.339(2)
N5 C11 1.342(2)
C1 C6 1.389(2)
C1 C2 1.402(3)
C2 C3 1.389(3)
C3 C4 1.390(2)
C3 H3 0.9500
C4 C5 1.389(3)
C4 H4 0.9500
C5 C6 1.401(2)
C5 C7 1.518(2)
C6 H6 0.9500
C7 C9 1.524(3)
C7 C8 1.535(3)
C7 H7 1.0000
C8 H8A 0.9800
C8 H8B 0.9800
C8 H8C 0.9800
C9 H9A 0.9800
C9 H9B 0.9800
C9 H9C 0.9800
C13 C14 1.479(3)
C14 H14A 0.9800
C14 H14B 0.9800
C14 H14C 0.9800
C15 H15A 0.9800
C15 H15B 0.9800
C15 H15C 0.9800

loop_
_geom_torsion_atom_site_label_1
_geom_torsion_atom_site_label_2
_geom_torsion_atom_site_label_3
_geom_torsion_atom_site_label_4
_geom_torsion
O1 S1 N1 C10 -67.34(16)
O2 S1 N1 C10 164.37(14)
C1 S1 N1 C10 48.97(17)
O1 S1 C1 C6 -16.14(17)
O2 S1 C1 C6 114.92(14)
N1 S1 C1 C6 -133.36(14)
O1 S1 C1 C2 169.29(15)
O2 S1 C1 C2 -59.65(17)
N1 S1 C1 C2 52.07(18)
C6 C1 C2 C3 -0.6(3)
S1 C1 C2 C3 173.82(14)
C6 C1 C2 Cl1 178.07(14)
S1 C1 C2 Cl1 -7.5(2)
C1 C2 C3 C4 -0.6(3)
Cl1 C2 C3 C4 -179.30(14)
C2 C3 C4 C5 0.8(3)
C3 C4 C5 C6 0.1(3)
C3 C4 C5 C7 -178.76(17)
C2 C1 C6 C5 1.6(3)
S1 C1 C6 C5 -173.24(14)
C4 C5 C6 C1 -1.3(3)
C7 C5 C6 C1 177.61(17)
C4 C5 C7 C9 -15.7(3)
C6 C5 C7 C9 165.39(17)
C4 C5 C7 C8 107.2(2)
C6 C5 C7 C8 -71.7(2)
S1 N1 C10 O3 17.6(3)
S1 N1 C10 N2 -161.71(13)
C11 N2 C10 O3 -168.02(17)
C11 N2 C10 N1 11.3(3)
C12 N3 C11 N5 1.1(3)
C12 N3 C11 N2 -179.97(15)
C13 N5 C11 N3 0.8(3)
C13 N5 C11 N2 -178.08(15)
C10 N2 C11 N3 162.37(17)
C10 N2 C11 N5 -18.6(3)
C15 O4 C12 N4 0.5(3)
C15 O4 C12 N3 179.81(16)
C13 N4 C12 O4 -178.08(16)
C13 N4 C12 N3 2.8(3)
C11 N3 C12 O4 177.72(15)
C11 N3 C12 N4 -3.1(3)
C12 N4 C13 N5 -0.4(2)
C12 N4 C13 C14 179.71(15)
C11 N5 C13 N4 -1.2(2)
C11 N5 C13 C14 178.70(14)
